data_7247859
loop_
_publ_author_name
'Deshmukh, Gopal'
'Rana, Thakur Rochak Kumar'
'Yadav, Nikita'
'Rajaraman, Gopalan'
'Murugavel, Ramaswamy'

_publ_section_title
;
 A highly active and chemoselective homobimetallic ruthenium catalyst for
 one-pot reductive amination in water
;
_journal_issue 3
_journal_name_full 'Green Chemistry'
_journal_page_first 1610
_journal_page_last 1626
_journal_paper_doi 10.1039/D3GC03374K
_journal_volume 26
_journal_year 2024
_chemical_formula_moiety 'C58 H70 Cl2 N2 O2 Ru2, 2(C2 O), 0.5(C2 O2)'
_chemical_formula_sum 'C63 H70 Cl2 N2 O5 Ru2'
_chemical_formula_weight 1208.25
_space_group_crystal_system triclinic
_space_group_IT_number 2
_space_group_name_Hall '-P 1'
_space_group_name_H-M_alt 'P -1'
_atom_sites_solution_hydrogens geom
_audit_creation_date 2023-08-25
_audit_creation_method
;
Olex2 1.5
(compiled 2023.03.06 svn.rbb2c1857 for OlexSys, GUI svn.r6748)
;
_audit_update_record
;
2023-08-28 deposited with the CCDC.	2023-12-12 downloaded from the CCDC.
;
_cell_angle_alpha 82.474(4)
_cell_angle_beta 89.037(4)
_cell_angle_gamma 78.850(4)
_cell_formula_units_Z 1
_cell_length_a 10.8293(13)
_cell_length_b 11.2973(14)
_cell_length_c 12.2048(14)
_cell_measurement_reflns_used 9940
_cell_measurement_temperature 150.00
_cell_measurement_theta_max 25.09
_cell_measurement_theta_min 2.56
_cell_volume 1452.3(3)
_computing_cell_refinement 'SAINT V8.40A (Bruker, 2019)'
_computing_data_reduction 'SAINT V8.40A (Bruker, 2019)'
_computing_molecular_graphics 'Olex2 1.5 (Dolomanov et al., 2009)'
_computing_publication_material 'Olex2 1.5 (Dolomanov et al., 2009)'
_computing_structure_refinement 'SHELXL 2018/3 (Sheldrick, 2015)'
_computing_structure_solution 'SHELXT 2014/5 (Sheldrick, 2014)'
_diffrn_ambient_temperature 150.00
_diffrn_measured_fraction_theta_full 0.995
_diffrn_measured_fraction_theta_max 0.995
_diffrn_measurement_device_type 'Bruker APEX-II CCD'
_diffrn_measurement_method '\f and \w scans'
_diffrn_radiation_type MoK\a
_diffrn_radiation_wavelength 0.71073
_diffrn_reflns_av_R_equivalents 0.0486
_diffrn_reflns_av_unetI/netI 0.0238
_diffrn_reflns_Laue_measured_fraction_full 0.995
_diffrn_reflns_Laue_measured_fraction_max 0.995
_diffrn_reflns_limit_h_max 12
_diffrn_reflns_limit_h_min -12
_diffrn_reflns_limit_k_max 13
_diffrn_reflns_limit_k_min -13
_diffrn_reflns_limit_l_max 14
_diffrn_reflns_limit_l_min -14
_diffrn_reflns_number 51543
_diffrn_reflns_point_group_measured_fraction_full 0.995
_diffrn_reflns_point_group_measured_fraction_max 0.995
_diffrn_reflns_theta_full 25.140
_diffrn_reflns_theta_max 25.140
_diffrn_reflns_theta_min 2.540
_diffrn_source_current 1.4
_diffrn_source_power 0.07
_diffrn_source_voltage 50.0
_diffrn_standards_number 0
_exptl_absorpt_coefficient_mu 0.661
_exptl_absorpt_correction_T_max 0.7452
_exptl_absorpt_correction_T_min 0.6770
_exptl_absorpt_correction_type none
_exptl_absorpt_process_details
;
SADABS-2016/2 (Bruker,2016/2) was used for absorption correction.
wR2(int) was 0.0953 before and 0.0571 after correction.
The Ratio of minimum to maximum transmission is 0.9085.
The \l/2 correction factor is Not present.
;
_exptl_crystal_colour 'metallic reddish red'
_exptl_crystal_colour_lustre metallic
_exptl_crystal_colour_modifier reddish
_exptl_crystal_colour_primary red
_exptl_crystal_density_diffrn 1.381
_exptl_crystal_description block
_exptl_crystal_F_000 624
_exptl_crystal_size_max 0.461
_exptl_crystal_size_mid 0.311
_exptl_crystal_size_min 0.192
_refine_diff_density_max 1.553
_refine_diff_density_min -0.754
_refine_diff_density_rms 0.121
_refine_ls_extinction_method none
_refine_ls_goodness_of_fit_ref 1.119
_refine_ls_hydrogen_treatment constr
_refine_ls_matrix_type full
_refine_ls_number_parameters 322
_refine_ls_number_reflns 5178
_refine_ls_number_restraints 6
_refine_ls_restrained_S_all 1.119
_refine_ls_R_factor_all 0.0635
_refine_ls_R_factor_gt 0.0555
_refine_ls_shift/su_max 0.001
_refine_ls_shift/su_mean 0.000
_refine_ls_structure_factor_coef Fsqd
_refine_ls_weighting_details 'w=1/[\s^2^(Fo^2^)+(0.0703P)^2^+6.3295P] where P=(Fo^2^+2Fc^2^)/3'
_refine_ls_weighting_scheme calc
_refine_ls_wR_factor_gt 0.1455
_refine_ls_wR_factor_ref 0.1523
_reflns_Friedel_coverage 0.000
_reflns_number_gt 4631
_reflns_number_total 5178
_reflns_threshold_expression 'I > 2\s(I)'
_cod_data_source_file d3gc03374k3.cif
_cod_data_source_block rm_gd_241_0m
_cod_depositor_comments 'Adding full bibliography for 7247859--7247860.cif.'
_cod_database_code 7247859
_shelx_shelxl_version_number 2018/3
_shelx_space_group_comment
;
The symmetry employed for this shelxl refinement is uniquely defined
by the following loop, which should always be used as a source of
symmetry information in preference to the above space-group names.
They are only intended as comments.
;
_shelx_estimated_absorpt_t_max 0.884
_shelx_estimated_absorpt_t_min 0.750
_olex2_refinement_description
;
1. Fixed Uiso
 At 1.2 times of:
  All C(H) groups
 At 1.5 times of:
  All C(H,H,H) groups
2. Uiso/Uaniso restraints and constraints
Uanis(C24) \\sim Ueq: with sigma of 0.001 and sigma for terminal atoms of 0.001
3. Others
 Fixed Sof: O3(0.5)
4.a Ternary CH refined with riding coordinates:
 C7(H7), C22(H22), C27(H27)
4.b Aromatic/amide H refined with riding coordinates:
 C3(H3), C5(H5), C10(H10), C12(H12), C13(H13), C14(H14), C15(H15), C17(H17),
 C19(H19), C20(H20), C25(H25)
4.c Idealised Me refined as rotating group:
 C8(H8A,H8B,H8C), C9(H9A,H9B,H9C), C23(H23A,H23B,H23C), C24(H24A,H24B,H24C),
 C26(H26A,H26B,H26C), C28(H28A,H28B,H28C), C29(H29A,H29B,H29C)
;
_olex2_submission_special_instructions 'No special instructions were received'

loop_
_space_group_symop_operation_xyz
'x, y, z'
'-x, -y, -z'

loop_
_atom_site_label
_atom_site_type_symbol
_atom_site_fract_x
_atom_site_fract_y
_atom_site_fract_z
_atom_site_U_iso_or_equiv
_atom_site_adp_type
_atom_site_occupancy
_atom_site_site_symmetry_order
_atom_site_calc_flag
_atom_site_refinement_flags_posn
_atom_site_refinement_flags_adp
_atom_site_refinement_flags_occupancy
_atom_site_disorder_assembly
_atom_site_disorder_group
Ru1 Ru 0.61022(4) 0.81756(4) 0.66028(3) 0.02570(16) Uani 1 1 d . . . . .
Cl1 Cl 0.45556(13) 0.95298(12) 0.75680(11) 0.0383(3) Uani 1 1 d . . . . .
O1 O 0.4538(3) 0.7715(3) 0.5980(3) 0.0290(8) Uani 1 1 d . . . . .
N1 N 0.5960(4) 0.6866(4) 0.7980(3) 0.0247(8) Uani 1 1 d . . . . .
C1 C 0.7088(4) 0.6298(4) 0.8622(4) 0.0256(10) Uani 1 1 d . . . . .
C2 C 0.7514(5) 0.6903(5) 0.9428(4) 0.0322(11) Uani 1 1 d . . . . .
C3 C 0.8660(5) 0.6351(5) 0.9966(4) 0.0346(12) Uani 1 1 d . . . . .
H3 H 0.895593 0.674153 1.052403 0.041 Uiso 1 1 calc R U . . .
C4 C 0.9376(4) 0.5263(4) 0.9718(4) 0.0244(10) Uani 1 1 d . . . . .
C5 C 0.8898(5) 0.4688(5) 0.8951(4) 0.0301(11) Uani 1 1 d . . . . .
H5 H 0.935262 0.391977 0.880026 0.036 Uiso 1 1 calc R U . . .
C6 C 0.7757(5) 0.5188(5) 0.8374(4) 0.0302(11) Uani 1 1 d . . . . .
C7 C 0.7277(6) 0.4503(6) 0.7542(6) 0.0523(18) Uani 1 1 d . . . . .
H7 H 0.671042 0.511047 0.701156 0.063 Uiso 1 1 calc R U . . .
C8 C 0.8320(7) 0.3830(7) 0.6878(7) 0.066(2) Uani 1 1 d . . . . .
H8A H 0.885564 0.318764 0.737060 0.098 Uiso 1 1 calc R U . . .
H8B H 0.882682 0.440191 0.652525 0.098 Uiso 1 1 calc R U . . .
H8C H 0.794859 0.346675 0.630834 0.098 Uiso 1 1 calc R U . . .
C9 C 0.6506(8) 0.3614(7) 0.8100(9) 0.084(3) Uani 1 1 d . . . . .
H9A H 0.703819 0.300804 0.862797 0.126 Uiso 1 1 calc R U . . .
H9B H 0.617778 0.320375 0.754130 0.126 Uiso 1 1 calc R U . . .
H9C H 0.580231 0.405476 0.849198 0.126 Uiso 1 1 calc R U . . .
C10 C 0.4945(5) 0.6469(5) 0.8261(4) 0.0308(11) Uani 1 1 d . . . . .
H10 H 0.496957 0.596936 0.895330 0.037 Uiso 1 1 calc R U . . .
C11 C 0.3775(5) 0.6695(5) 0.7650(4) 0.0308(11) Uani 1 1 d . . . . .
C12 C 0.2764(5) 0.6218(6) 0.8153(5) 0.0442(14) Uani 1 1 d . . . . .
H12 H 0.285484 0.582733 0.889320 0.053 Uiso 1 1 calc R U . . .
C13 C 0.1644(6) 0.6305(7) 0.7595(6) 0.0548(18) Uani 1 1 d . . . . .
H13 H 0.096032 0.600212 0.795154 0.066 Uiso 1 1 calc R U . . .
C14 C 0.1538(6) 0.6854(7) 0.6486(5) 0.0509(16) Uani 1 1 d . . . . .
H14 H 0.077578 0.691422 0.609012 0.061 Uiso 1 1 calc R U . . .
C15 C 0.2517(5) 0.7301(6) 0.5970(5) 0.0383(13) Uani 1 1 d . . . . .
H15 H 0.242488 0.764561 0.521604 0.046 Uiso 1 1 calc R U . . .
C16 C 0.3660(4) 0.7266(5) 0.6526(4) 0.0272(10) Uani 1 1 d . . . . .
C17 C 0.8050(5) 0.8330(5) 0.6893(5) 0.0365(12) Uani 1 1 d . . . . .
H17 H 0.852789 0.818303 0.756007 0.044 Uiso 1 1 calc R U . . .
C18 C 0.7358(5) 0.9500(5) 0.6538(5) 0.0413(13) Uani 1 1 d . . . . .
C19 C 0.6677(5) 0.9691(6) 0.5521(5) 0.0435(14) Uani 1 1 d . . . . .
H19 H 0.623011 1.048312 0.525512 0.052 Uiso 1 1 calc R U . . .
C20 C 0.6656(5) 0.8739(6) 0.4910(5) 0.0402(14) Uani 1 1 d . . . . .
H20 H 0.617445 0.889149 0.424554 0.048 Uiso 1 1 calc R U . . .
C21 C 0.7333(5) 0.7546(6) 0.5254(5) 0.0378(13) Uani 1 1 d . . . . .
C22 C 0.7378(6) 0.6519(7) 0.4565(6) 0.0533(16) Uani 1 1 d . . . . .
H22 H 0.768077 0.573745 0.505372 0.064 Uiso 1 1 calc R U . . .
C23 C 0.6165(8) 0.6436(10) 0.4056(8) 0.088(3) Uani 1 1 d . . . . .
H23A H 0.554698 0.632738 0.463855 0.132 Uiso 1 1 calc R U . . .
H23B H 0.629351 0.574016 0.363655 0.132 Uiso 1 1 calc R U . . .
H23C H 0.585401 0.718519 0.355901 0.132 Uiso 1 1 calc R U . . .
C24 C 0.8370(14) 0.6661(13) 0.3688(12) 0.135(5) Uani 1 1 d . U . . .
H24A H 0.843329 0.601048 0.322002 0.202 Uiso 1 1 calc R U . . .
H24B H 0.918466 0.661221 0.404585 0.202 Uiso 1 1 calc R U . . .
H24C H 0.813098 0.745242 0.323237 0.202 Uiso 1 1 calc R U . . .
C25 C 0.8037(5) 0.7366(5) 0.6256(4) 0.0330(12) Uani 1 1 d . . . . .
H25 H 0.851098 0.658000 0.650540 0.040 Uiso 1 1 calc R U . . .
C26 C 0.7308(8) 1.0532(6) 0.7208(7) 0.066(2) Uani 1 1 d . . . . .
H26A H 0.756073 1.020689 0.797212 0.099 Uiso 1 1 calc R U . . .
H26B H 0.644879 1.100769 0.719464 0.099 Uiso 1 1 calc R U . . .
H26C H 0.788352 1.105584 0.689261 0.099 Uiso 1 1 calc R U . . .
C27 C 0.6766(6) 0.8103(6) 0.9732(5) 0.0493(16) Uani 1 1 d . . . . .
H27 H 0.635628 0.857136 0.903726 0.059 Uiso 1 1 calc R U . . .
C28 C 0.5717(7) 0.7875(9) 1.0528(6) 0.074(2) Uani 1 1 d . . . . .
H28A H 0.608115 0.737277 1.120473 0.110 Uiso 1 1 calc R U . . .
H28B H 0.515034 0.745085 1.018197 0.110 Uiso 1 1 calc R U . . .
H28C H 0.524439 0.865388 1.071152 0.110 Uiso 1 1 calc R U . . .
C29 C 0.7559(7) 0.8902(7) 1.0193(7) 0.067(2) Uani 1 1 d . . . . .
H29A H 0.703816 0.970229 1.025521 0.101 Uiso 1 1 calc R U . . .
H29B H 0.826277 0.899909 0.969531 0.101 Uiso 1 1 calc R U . . .
H29C H 0.788708 0.851995 1.092450 0.101 Uiso 1 1 calc R U . . .
O2 O 0.8550(18) 0.9852(17) 0.2677(16) 0.251(7) Uiso 1 1 d . . . . .
C31 C 0.932(3) 1.036(3) 0.173(3) 0.297(15) Uiso 1 1 d . . . . .
C32 C 0.873(5) 1.136(5) 0.045(4) 0.41(2) Uiso 1 1 d . . . . .
C30 C 0.000000 1.000000 0.500000 0.151(8) Uiso 1 2 d S . P . .
O3 O 0.000(2) 0.9115(19) 0.4249(18) 0.147(7) Uiso 0.5 1 d . . P . .

loop_
_atom_site_aniso_label
_atom_site_aniso_U_11
_atom_site_aniso_U_22
_atom_site_aniso_U_33
_atom_site_aniso_U_23
_atom_site_aniso_U_13
_atom_site_aniso_U_12
Ru1 0.0216(2) 0.0278(2) 0.0250(2) 0.00345(15) -0.00324(15) -0.00244(15)
Cl1 0.0376(7) 0.0372(7) 0.0350(7) -0.0047(5) -0.0042(6) 0.0058(6)
O1 0.0235(17) 0.038(2) 0.0242(17) 0.0037(14) -0.0034(14) -0.0071(14)
N1 0.0195(19) 0.030(2) 0.0207(19) 0.0052(16) -0.0054(16) 0.0002(16)
C1 0.016(2) 0.033(3) 0.024(2) 0.0094(19) -0.0042(18) -0.0023(19)
C2 0.025(3) 0.043(3) 0.023(2) -0.002(2) -0.005(2) 0.006(2)
C3 0.030(3) 0.046(3) 0.024(2) -0.004(2) -0.012(2) 0.003(2)
C4 0.020(2) 0.030(2) 0.020(2) 0.0060(19) -0.0030(19) -0.0036(19)
C5 0.024(2) 0.025(2) 0.039(3) 0.001(2) -0.010(2) -0.0005(19)
C6 0.025(2) 0.031(3) 0.034(3) 0.000(2) -0.011(2) -0.005(2)
C7 0.040(3) 0.038(3) 0.078(5) -0.018(3) -0.034(3) 0.004(3)
C8 0.071(5) 0.053(4) 0.069(5) -0.030(4) -0.034(4) 0.014(4)
C9 0.057(5) 0.045(4) 0.157(9) -0.026(5) -0.032(5) -0.014(4)
C10 0.025(3) 0.037(3) 0.026(2) 0.007(2) -0.001(2) -0.002(2)
C11 0.022(2) 0.038(3) 0.030(3) 0.003(2) -0.002(2) -0.004(2)
C12 0.031(3) 0.059(4) 0.039(3) 0.012(3) 0.000(2) -0.012(3)
C13 0.030(3) 0.084(5) 0.052(4) 0.007(3) 0.007(3) -0.025(3)
C14 0.025(3) 0.082(5) 0.047(4) -0.002(3) -0.005(3) -0.018(3)
C15 0.028(3) 0.054(3) 0.032(3) 0.000(2) -0.005(2) -0.009(2)
C16 0.019(2) 0.031(3) 0.030(3) -0.001(2) -0.0003(19) -0.0023(19)
C17 0.028(3) 0.041(3) 0.042(3) 0.008(2) -0.005(2) -0.018(2)
C18 0.037(3) 0.034(3) 0.055(4) 0.001(3) 0.001(3) -0.016(2)
C19 0.032(3) 0.040(3) 0.052(4) 0.016(3) 0.005(3) -0.007(2)
C20 0.025(3) 0.057(4) 0.033(3) 0.012(3) 0.001(2) -0.007(2)
C21 0.027(3) 0.054(3) 0.034(3) -0.003(2) 0.008(2) -0.013(2)
C22 0.043(4) 0.069(4) 0.047(4) -0.016(3) 0.004(3) -0.002(3)
C23 0.057(5) 0.130(8) 0.088(6) -0.069(6) -0.004(4) -0.006(5)
C24 0.135(5) 0.135(5) 0.135(5) -0.0185(12) 0.0022(10) -0.0263(13)
C25 0.018(2) 0.040(3) 0.038(3) 0.003(2) 0.004(2) -0.004(2)
C26 0.070(5) 0.042(4) 0.090(6) -0.009(4) -0.006(4) -0.019(3)
C27 0.042(3) 0.060(4) 0.038(3) -0.018(3) -0.018(3) 0.019(3)
C28 0.053(4) 0.108(7) 0.054(4) -0.036(4) 0.002(4) 0.014(4)
C29 0.063(5) 0.060(4) 0.072(5) -0.035(4) -0.026(4) 0.022(4)

loop_
_atom_type_symbol
_atom_type_description
_atom_type_scat_dispersion_real
_atom_type_scat_dispersion_imag
_atom_type_scat_source
C C 0.0033 0.0016 'International Tables Vol C Tables 4.2.6.8 and 6.1.1.4'
H H 0.0000 0.0000 'International Tables Vol C Tables 4.2.6.8 and 6.1.1.4'
Cl Cl 0.1484 0.1585 'International Tables Vol C Tables 4.2.6.8 and 6.1.1.4'
N N 0.0061 0.0033 'International Tables Vol C Tables 4.2.6.8 and 6.1.1.4'
O O 0.0106 0.0060 'International Tables Vol C Tables 4.2.6.8 and 6.1.1.4'
Ru Ru -1.2594 0.8363 'International Tables Vol C Tables 4.2.6.8 and 6.1.1.4'

loop_
_geom_angle_atom_site_label_1
_geom_angle_atom_site_label_2
_geom_angle_atom_site_label_3
_geom_angle
_geom_angle_site_symmetry_1
_geom_angle_site_symmetry_3
_geom_angle_publ_flag
O1 Ru1 Cl1 83.47(11) . . ?
O1 Ru1 N1 86.84(14) . . ?
O1 Ru1 C17 162.55(19) . . ?
O1 Ru1 C18 147.51(19) . . ?
O1 Ru1 C19 110.96(19) . . ?
O1 Ru1 C20 88.93(18) . . ?
O1 Ru1 C21 94.12(18) . . ?
O1 Ru1 C25 124.96(18) . . ?
N1 Ru1 Cl1 84.81(11) . . ?
N1 Ru1 C17 97.03(18) . . ?
N1 Ru1 C18 124.0(2) . . ?
N1 Ru1 C19 161.8(2) . . ?
N1 Ru1 C20 153.3(2) . . ?
N1 Ru1 C21 116.46(19) . . ?
N1 Ru1 C25 93.88(17) . . ?
C17 Ru1 Cl1 113.77(17) . . ?
C17 Ru1 C18 37.3(2) . . ?
C17 Ru1 C19 67.2(2) . . ?
C17 Ru1 C20 80.0(2) . . ?
C17 Ru1 C21 68.9(2) . . ?
C18 Ru1 Cl1 89.14(17) . . ?
C18 Ru1 C19 37.8(2) . . ?
C18 Ru1 C21 81.4(2) . . ?
C19 Ru1 Cl1 93.21(17) . . ?
C19 Ru1 C21 67.6(2) . . ?
C20 Ru1 Cl1 120.86(16) . . ?
C20 Ru1 C18 67.9(2) . . ?
C20 Ru1 C19 36.9(2) . . ?
C20 Ru1 C21 37.6(2) . . ?
C21 Ru1 Cl1 158.51(16) . . ?
C25 Ru1 Cl1 151.49(16) . . ?
C25 Ru1 C17 38.0(2) . . ?
C25 Ru1 C18 68.0(2) . . ?
C25 Ru1 C19 79.3(2) . . ?
C25 Ru1 C20 67.3(2) . . ?
C25 Ru1 C21 37.9(2) . . ?
C16 O1 Ru1 127.7(3) . . ?
C1 N1 Ru1 119.0(3) . . ?
C10 N1 Ru1 124.3(3) . . ?
C10 N1 C1 116.5(4) . . ?
C2 C1 N1 119.9(4) . . ?
C6 C1 N1 118.6(4) . . ?
C6 C1 C2 121.4(4) . . ?
C1 C2 C3 117.4(5) . . ?
C1 C2 C27 121.9(4) . . ?
C3 C2 C27 120.7(5) . . ?
C2 C3 H3 118.5 . . ?
C4 C3 C2 123.0(5) . . ?
C4 C3 H3 118.5 . . ?
C3 C4 C4 121.0(6) . 2_767 ?
C5 C4 C3 117.4(4) . . ?
C5 C4 C4 121.7(6) . 2_767 ?
C4 C5 H5 118.6 . . ?
C4 C5 C6 122.8(5) . . ?
C6 C5 H5 118.6 . . ?
C1 C6 C5 118.0(5) . . ?
C1 C6 C7 121.8(4) . . ?
C5 C6 C7 120.2(5) . . ?
C6 C7 H7 107.7 . . ?
C6 C7 C8 113.2(5) . . ?
C6 C7 C9 111.0(7) . . ?
C8 C7 H7 107.7 . . ?
C9 C7 H7 107.7 . . ?
C9 C7 C8 109.4(6) . . ?
C7 C8 H8A 109.5 . . ?
C7 C8 H8B 109.5 . . ?
C7 C8 H8C 109.5 . . ?
H8A C8 H8B 109.5 . . ?
H8A C8 H8C 109.5 . . ?
H8B C8 H8C 109.5 . . ?
C7 C9 H9A 109.5 . . ?
C7 C9 H9B 109.5 . . ?
C7 C9 H9C 109.5 . . ?
H9A C9 H9B 109.5 . . ?
H9A C9 H9C 109.5 . . ?
H9B C9 H9C 109.5 . . ?
N1 C10 H10 116.1 . . ?
N1 C10 C11 127.7(5) . . ?
C11 C10 H10 116.1 . . ?
C12 C11 C10 117.6(5) . . ?
C12 C11 C16 119.8(5) . . ?
C16 C11 C10 122.2(4) . . ?
C11 C12 H12 119.2 . . ?
C13 C12 C11 121.6(5) . . ?
C13 C12 H12 119.2 . . ?
C12 C13 H13 120.7 . . ?
C12 C13 C14 118.5(5) . . ?
C14 C13 H13 120.7 . . ?
C13 C14 H14 119.5 . . ?
C15 C14 C13 121.0(5) . . ?
C15 C14 H14 119.5 . . ?
C14 C15 H15 119.0 . . ?
C14 C15 C16 122.0(5) . . ?
C16 C15 H15 119.0 . . ?
O1 C16 C11 124.8(4) . . ?
O1 C16 C15 118.1(4) . . ?
C15 C16 C11 117.0(5) . . ?
Ru1 C17 H17 130.2 . . ?
C18 C17 Ru1 71.8(3) . . ?
C18 C17 H17 120.0 . . ?
C18 C17 C25 120.1(5) . . ?
C25 C17 Ru1 70.5(3) . . ?
C25 C17 H17 120.0 . . ?
C17 C18 Ru1 70.8(3) . . ?
C17 C18 C19 118.3(6) . . ?
C17 C18 C26 121.8(6) . . ?
C19 C18 Ru1 71.2(3) . . ?
C19 C18 C26 119.9(6) . . ?
C26 C18 Ru1 128.7(5) . . ?
Ru1 C19 H19 131.5 . . ?
C18 C19 Ru1 71.1(3) . . ?
C18 C19 H19 119.4 . . ?
C20 C19 Ru1 71.0(3) . . ?
C20 C19 C18 121.2(5) . . ?
C20 C19 H19 119.4 . . ?
Ru1 C20 H20 129.6 . . ?
C19 C20 Ru1 72.1(3) . . ?
C19 C20 H20 119.1 . . ?
C19 C20 C21 121.7(5) . . ?
C21 C20 Ru1 71.8(3) . . ?
C21 C20 H20 119.1 . . ?
C20 C21 Ru1 70.6(3) . . ?
C20 C21 C22 122.2(5) . . ?
C20 C21 C25 116.9(5) . . ?
C22 C21 Ru1 133.1(4) . . ?
C25 C21 Ru1 70.0(3) . . ?
C25 C21 C22 120.8(5) . . ?
C21 C22 H22 107.7 . . ?
C21 C22 C24 106.6(8) . . ?
C23 C22 C21 115.9(6) . . ?
C23 C22 H22 107.7 . . ?
C23 C22 C24 111.0(8) . . ?
C24 C22 H22 107.7 . . ?
C22 C23 H23A 109.5 . . ?
C22 C23 H23B 109.5 . . ?
C22 C23 H23C 109.5 . . ?
H23A C23 H23B 109.5 . . ?
H23A C23 H23C 109.5 . . ?
H23B C23 H23C 109.5 . . ?
C22 C24 H24A 109.5 . . ?
C22 C24 H24B 109.5 . . ?
C22 C24 H24C 109.5 . . ?
H24A C24 H24B 109.5 . . ?
H24A C24 H24C 109.5 . . ?
H24B C24 H24C 109.5 . . ?
Ru1 C25 H25 130.0 . . ?
C17 C25 Ru1 71.5(3) . . ?
C17 C25 C21 121.8(5) . . ?
C17 C25 H25 119.1 . . ?
C21 C25 Ru1 72.1(3) . . ?
C21 C25 H25 119.1 . . ?
C18 C26 H26A 109.5 . . ?
C18 C26 H26B 109.5 . . ?
C18 C26 H26C 109.5 . . ?
H26A C26 H26B 109.5 . . ?
H26A C26 H26C 109.5 . . ?
H26B C26 H26C 109.5 . . ?
C2 C27 H27 107.1 . . ?
C28 C27 C2 110.5(6) . . ?
C28 C27 H27 107.1 . . ?
C28 C27 C29 110.3(6) . . ?
C29 C27 C2 114.5(5) . . ?
C29 C27 H27 107.1 . . ?
C27 C28 H28A 109.5 . . ?
C27 C28 H28B 109.5 . . ?
C27 C28 H28C 109.5 . . ?
H28A C28 H28B 109.5 . . ?
H28A C28 H28C 109.5 . . ?
H28B C28 H28C 109.5 . . ?
C27 C29 H29A 109.5 . . ?
C27 C29 H29B 109.5 . . ?
C27 C29 H29C 109.5 . . ?
H29A C29 H29B 109.5 . . ?
H29A C29 H29C 109.5 . . ?
H29B C29 H29C 109.5 . . ?
O2 C31 C32 128(3) . . ?
O3 C30 O3 180.0 2_576 . ?

loop_
_geom_bond_atom_site_label_1
_geom_bond_atom_site_label_2
_geom_bond_distance
_geom_bond_site_symmetry_2
_geom_bond_publ_flag
Ru1 Cl1 2.4389(14) . ?
Ru1 O1 2.051(3) . ?
Ru1 N1 2.114(4) . ?
Ru1 C17 2.189(5) . ?
Ru1 C18 2.201(5) . ?
Ru1 C19 2.203(5) . ?
Ru1 C20 2.189(5) . ?
Ru1 C21 2.204(5) . ?
Ru1 C25 2.176(5) . ?
O1 C16 1.296(6) . ?
N1 C1 1.453(6) . ?
N1 C10 1.291(6) . ?
C1 C2 1.400(7) . ?
C1 C6 1.389(7) . ?
C2 C3 1.407(7) . ?
C2 C27 1.526(8) . ?
C3 H3 0.9500 . ?
C3 C4 1.388(7) . ?
C4 C4 1.505(9) 2_767 ?
C4 C5 1.368(7) . ?
C5 H5 0.9500 . ?
C5 C6 1.413(7) . ?
C6 C7 1.510(8) . ?
C7 H7 1.0000 . ?
C7 C8 1.520(10) . ?
C7 C9 1.516(12) . ?
C8 H8A 0.9800 . ?
C8 H8B 0.9800 . ?
C8 H8C 0.9800 . ?
C9 H9A 0.9800 . ?
C9 H9B 0.9800 . ?
C9 H9C 0.9800 . ?
C10 H10 0.9500 . ?
C10 C11 1.443(7) . ?
C11 C12 1.409(8) . ?
C11 C16 1.434(7) . ?
C12 H12 0.9500 . ?
C12 C13 1.381(9) . ?
C13 H13 0.9500 . ?
C13 C14 1.410(9) . ?
C14 H14 0.9500 . ?
C14 C15 1.371(8) . ?
C15 H15 0.9500 . ?
C15 C16 1.413(7) . ?
C17 H17 0.9500 . ?
C17 C18 1.405(8) . ?
C17 C25 1.421(8) . ?
C18 C19 1.425(9) . ?
C18 C26 1.501(10) . ?
C19 H19 0.9500 . ?
C19 C20 1.390(9) . ?
C20 H20 0.9500 . ?
C20 C21 1.418(8) . ?
C21 C22 1.513(9) . ?
C21 C25 1.423(8) . ?
C22 H22 1.0000 . ?
C22 C23 1.487(10) . ?
C22 C24 1.519(15) . ?
C23 H23A 0.9800 . ?
C23 H23B 0.9800 . ?
C23 H23C 0.9800 . ?
C24 H24A 0.9800 . ?
C24 H24B 0.9800 . ?
C24 H24C 0.9800 . ?
C25 H25 0.9500 . ?
C26 H26A 0.9800 . ?
C26 H26B 0.9800 . ?
C26 H26C 0.9800 . ?
C27 H27 1.0000 . ?
C27 C28 1.520(11) . ?
C27 C29 1.523(10) . ?
C28 H28A 0.9800 . ?
C28 H28B 0.9800 . ?
C28 H28C 0.9800 . ?
C29 H29A 0.9800 . ?
C29 H29B 0.9800 . ?
C29 H29C 0.9800 . ?
O2 C31 1.53(4) . ?
C31 C32 1.84(5) . ?
C30 O3 1.44(2) 2_576 ?
C30 O3 1.44(2) . ?

loop_
_geom_torsion_atom_site_label_1
_geom_torsion_atom_site_label_2
_geom_torsion_atom_site_label_3
_geom_torsion_atom_site_label_4
_geom_torsion
_geom_torsion_site_symmetry_1
_geom_torsion_site_symmetry_2
_geom_torsion_site_symmetry_3
_geom_torsion_site_symmetry_4
_geom_torsion_publ_flag
Ru1 O1 C16 C11 -17.9(7) . . . . ?
Ru1 O1 C16 C15 164.2(4) . . . . ?
Ru1 N1 C1 C2 81.7(5) . . . . ?
Ru1 N1 C1 C6 -94.8(5) . . . . ?
Ru1 N1 C10 C11 8.6(8) . . . . ?
Ru1 C17 C18 C19 -54.9(5) . . . . ?
Ru1 C17 C18 C26 124.3(6) . . . . ?
Ru1 C17 C25 C21 53.9(4) . . . . ?
Ru1 C18 C19 C20 -52.4(5) . . . . ?
Ru1 C19 C20 C21 -54.1(5) . . . . ?
Ru1 C20 C21 C22 129.4(5) . . . . ?
Ru1 C20 C21 C25 -54.2(4) . . . . ?
Ru1 C21 C22 C23 49.9(10) . . . . ?
Ru1 C21 C22 C24 174.1(7) . . . . ?
Ru1 C21 C25 C17 -53.7(4) . . . . ?
N1 C1 C2 C3 -175.4(5) . . . . ?
N1 C1 C2 C27 5.5(8) . . . . ?
N1 C1 C6 C5 175.6(4) . . . . ?
N1 C1 C6 C7 -6.2(8) . . . . ?
N1 C10 C11 C12 -176.5(6) . . . . ?
N1 C10 C11 C16 10.1(9) . . . . ?
C1 N1 C10 C11 -167.0(5) . . . . ?
C1 C2 C3 C4 1.1(8) . . . . ?
C1 C2 C27 C28 80.9(7) . . . . ?
C1 C2 C27 C29 -153.9(6) . . . . ?
C1 C6 C7 C8 144.8(6) . . . . ?
C1 C6 C7 C9 -91.8(7) . . . . ?
C2 C1 C6 C5 -0.8(7) . . . . ?
C2 C1 C6 C7 177.3(5) . . . . ?
C2 C3 C4 C4 177.3(6) . . . 2_767 ?
C2 C3 C4 C5 -3.2(8) . . . . ?
C3 C2 C27 C28 -98.2(7) . . . . ?
C3 C2 C27 C29 27.1(9) . . . . ?
C3 C4 C5 C6 3.4(8) . . . . ?
C4 C4 C5 C6 -177.1(5) 2_767 . . . ?
C4 C5 C6 C1 -1.5(8) . . . . ?
C4 C5 C6 C7 -179.7(5) . . . . ?
C5 C6 C7 C8 -37.2(8) . . . . ?
C5 C6 C7 C9 86.3(7) . . . . ?
C6 C1 C2 C3 1.0(8) . . . . ?
C6 C1 C2 C27 -178.1(5) . . . . ?
C10 N1 C1 C2 -102.5(6) . . . . ?
C10 N1 C1 C6 81.1(6) . . . . ?
C10 C11 C12 C13 -174.8(6) . . . . ?
C10 C11 C16 O1 -5.6(8) . . . . ?
C10 C11 C16 C15 172.3(5) . . . . ?
C11 C12 C13 C14 1.9(11) . . . . ?
C12 C11 C16 O1 -178.8(5) . . . . ?
C12 C11 C16 C15 -0.9(8) . . . . ?
C12 C13 C14 C15 -0.5(12) . . . . ?
C13 C14 C15 C16 -1.7(11) . . . . ?
C14 C15 C16 O1 -179.6(6) . . . . ?
C14 C15 C16 C11 2.4(9) . . . . ?
C16 C11 C12 C13 -1.2(10) . . . . ?
C17 C18 C19 Ru1 54.7(5) . . . . ?
C17 C18 C19 C20 2.4(8) . . . . ?
C18 C17 C25 Ru1 -54.1(5) . . . . ?
C18 C17 C25 C21 -0.1(8) . . . . ?
C18 C19 C20 Ru1 52.4(5) . . . . ?
C18 C19 C20 C21 -1.7(8) . . . . ?
C19 C20 C21 Ru1 54.3(5) . . . . ?
C19 C20 C21 C22 -176.4(5) . . . . ?
C19 C20 C21 C25 0.1(8) . . . . ?
C20 C21 C22 C23 -43.0(9) . . . . ?
C20 C21 C22 C24 81.1(9) . . . . ?
C20 C21 C25 Ru1 54.5(4) . . . . ?
C20 C21 C25 C17 0.8(7) . . . . ?
C22 C21 C25 Ru1 -129.0(5) . . . . ?
C22 C21 C25 C17 177.3(5) . . . . ?
C25 C17 C18 Ru1 53.5(4) . . . . ?
C25 C17 C18 C19 -1.4(8) . . . . ?
C25 C17 C18 C26 177.7(6) . . . . ?
C25 C21 C22 C23 140.6(7) . . . . ?
C25 C21 C22 C24 -95.3(8) . . . . ?
C26 C18 C19 Ru1 -124.5(6) . . . . ?
C26 C18 C19 C20 -176.8(6) . . . . ?
C27 C2 C3 C4 -179.8(5) . . . . ?
